data_1528218
loop_
_publ_author_name
'Woelpl, T.'
'Jeitschko, W.'

_publ_section_title
;
 Crystal structures of V Sn2, Nb Sn2 and Cr Sn2 with Mg2 Cu- type
 structure and Nb Sn Sb with Cu Al2-type structure
;
_journal_name_full 'Journal of Alloys Compd.'
_journal_page_first 185
_journal_page_last 190
_journal_volume 210
_journal_year 1994
_chemical_formula_sum 'Sn2 V'
_chemical_name_systematic 'V Sn2'
_space_group_IT_number 70
_symmetry_space_group_name_Hall 'F 2 2 -1d'
_symmetry_space_group_name_H-M 'F d d d :1'
_cell_angle_alpha 90
_cell_angle_beta 90
_cell_angle_gamma 90
_cell_formula_units_Z 16
_cell_length_a 9.488
_cell_length_b 5.485
_cell_length_c 18.667
_cell_volume 971.462
_citation_journal_id_ASTM JALCEU
_cod_data_source_file Woelpl_JALCEU_1994_407.cif
_cod_data_source_block Sn2V1
_cod_original_sg_symbol_Hall '-F 2uv 2vw (x+1/8,y+1/8,z+1/8)'
_cod_original_formula_sum 'Sn2 V1'
_cod_database_code 1528218

loop_
_symmetry_equiv_pos_as_xyz
x,y,z
-x+1/2,-y+1/2,z
x,-y+1/2,-z+1/2
-x+1/2,y,-z+1/2
-x+1/4,-y+1/4,-z+1/4
x-1/4,y-1/4,-z+1/4
-x+1/4,y-1/4,z-1/4
x-1/4,-y+1/4,z-1/4
x,y+1/2,z+1/2
-x+1/2,-y+1,z+1/2
x,-y+1,-z+1
-x+1/2,y+1/2,-z+1
-x+1/4,-y+3/4,-z+3/4
x-1/4,y+1/4,-z+3/4
-x+1/4,y+1/4,z+1/4
x-1/4,-y+3/4,z+1/4
x+1/2,y,z+1/2
-x+1,-y+1/2,z+1/2
x+1/2,-y+1/2,-z+1
-x+1,y,-z+1
-x+3/4,-y+1/4,-z+3/4
x+1/4,y-1/4,-z+3/4
-x+3/4,y-1/4,z+1/4
x+1/4,-y+1/4,z+1/4
x+1/2,y+1/2,z
-x+1,-y+1,z
x+1/2,-y+1,-z+1/2
-x+1,y+1/2,-z+1/2
-x+3/4,-y+3/4,-z+1/4
x+1/4,y+1/4,-z+1/4
-x+3/4,y+1/4,z-1/4
x+1/4,-y+3/4,z-1/4

loop_
_atom_site_label
_atom_site_type_symbol
_atom_site_fract_x
_atom_site_fract_y
_atom_site_fract_z
_atom_site_occupancy
_atom_site_U_iso_or_equiv
Sn1 Sn 0.16638 0 0 1 0.0
Sn2 Sn 0 0 0.41653 1 0.0
V1 V 0 0 0.12748 1 0.0
